data_4332606
loop_
_publ_author_name
'Huang, Jie-Sheng'
'Yu, Guang-Ao'
'Xie, Jin'
'Zhu, Nianyong'
'Che, Chi-Ming'

_publ_section_title
;
 One-Pot Synthesis of Metal Primary Phosphine Complexes from OPCl2R or
 PCl2R. Isolation and Characterization of Primary Alkylphosphine Complexes
 of a Metalloporphyrin
;
_journal_issue 15
_journal_name_full 'Inorganic Chemistry'
_journal_page_first 5724
_journal_page_last 5726
_journal_paper_doi 10.1021/ic060553w
_journal_volume 45
_journal_year 2006
_chemical_formula_moiety 'C62 H34 F20 N4 P2 Ru'
_chemical_formula_sum 'C62 H34 F20 N4 P2 Ru'
_chemical_formula_weight 1377.94
_chemical_name_systematic
;
 ?
;
_space_group_IT_number 14
_symmetry_cell_setting monoclinic
_symmetry_space_group_name_Hall '-P 2ybc'
_symmetry_space_group_name_H-M 'P 1 21/c 1'
_atom_sites_solution_hydrogens geom
_atom_sites_solution_primary direct
_atom_sites_solution_secondary difmap
_audit_creation_method SHELXL-97
_cell_angle_alpha 90.00
_cell_angle_beta 92.99(3)
_cell_angle_gamma 90.00
_cell_formula_units_Z 2
_cell_length_a 11.103(2)
_cell_length_b 11.570(2)
_cell_length_c 21.840(4)
_cell_measurement_reflns_used 0
_cell_measurement_temperature 301(2)
_cell_measurement_theta_max 0
_cell_measurement_theta_min 0
_cell_volume 2801.8(9)
_computing_cell_refinement scalepack
_computing_data_collection marcontrol
_computing_data_reduction denzo
_computing_molecular_graphics 'Ortep-3 for Windows (Farrugia, 1997)'
_computing_publication_material 'WinGX publication routines (Farrugia, 1999)'
_computing_structure_refinement 'SHELXL-97 (Sheldrick, 1997)'
_computing_structure_solution 'SHELXS-97 (Sheldrick, 1997)'
_diffrn_ambient_temperature 301(2)
_diffrn_measured_fraction_theta_full 0.980
_diffrn_measured_fraction_theta_max 0.980
_diffrn_measurement_device_type 'marresearch IPDS mar300'
_diffrn_measurement_method oscillation
_diffrn_radiation_monochromator graphite
_diffrn_radiation_source 'fine-focus sealed tube'
_diffrn_radiation_type MoK\a
_diffrn_radiation_wavelength 0.71073
_diffrn_reflns_av_R_equivalents 0.0462
_diffrn_reflns_av_sigmaI/netI 0.0692
_diffrn_reflns_limit_h_max 13
_diffrn_reflns_limit_h_min -13
_diffrn_reflns_limit_k_max 13
_diffrn_reflns_limit_k_min -14
_diffrn_reflns_limit_l_max 26
_diffrn_reflns_limit_l_min -26
_diffrn_reflns_number 19781
_diffrn_reflns_theta_full 25.63
_diffrn_reflns_theta_max 25.63
_diffrn_reflns_theta_min 1.84
_exptl_absorpt_coefficient_mu 0.450
_exptl_absorpt_correction_type none
_exptl_crystal_colour 'dark brown'
_exptl_crystal_density_diffrn 1.633
_exptl_crystal_density_method 'not measured'
_exptl_crystal_description prism
_exptl_crystal_F_000 1376
_exptl_crystal_size_max 0.4
_exptl_crystal_size_mid 0.25
_exptl_crystal_size_min 0.1
_refine_diff_density_max 0.452
_refine_diff_density_min -0.356
_refine_diff_density_rms 0.063
_refine_ls_extinction_method none
_refine_ls_goodness_of_fit_ref 1.084
_refine_ls_hydrogen_treatment mixed
_refine_ls_matrix_type full
_refine_ls_number_parameters 411
_refine_ls_number_reflns 5198
_refine_ls_number_restraints 0
_refine_ls_restrained_S_all 1.084
_refine_ls_R_factor_all 0.0590
_refine_ls_R_factor_gt 0.0364
_refine_ls_shift/su_max 0.000
_refine_ls_shift/su_mean 0.000
_refine_ls_structure_factor_coef Fsqd
_refine_ls_weighting_details 'calc w=1/[\s^2^(Fo^2^)+(0.0393P)^2^+0.0000P] where P=(Fo^2^+2Fc^2^)/3'
_refine_ls_weighting_scheme calc
_refine_ls_wR_factor_gt 0.0960
_refine_ls_wR_factor_ref 0.1026
_reflns_number_gt 3658
_reflns_number_total 5198
_reflns_threshold_expression >2sigma(I)
_cod_data_source_file ic060553wsup1.cif
_cod_data_source_block complex_1c
_cod_original_cell_volume 2801.8(10)
_cod_original_sg_symbol_H-M 'P 21/c'
_cod_database_code 4332606

loop_
_symmetry_equiv_pos_as_xyz
'x, y, z'
'-x, y+1/2, -z+1/2'
'-x, -y, -z'
'x, -y-1/2, z-1/2'

loop_
_atom_site_label
_atom_site_type_symbol
_atom_site_fract_x
_atom_site_fract_y
_atom_site_fract_z
_atom_site_U_iso_or_equiv
_atom_site_adp_type
_atom_site_occupancy
_atom_site_symmetry_multiplicity
_atom_site_calc_flag
_atom_site_refinement_flags
Ru1 Ru 0.0000 0.0000 0.0000 0.03150(12) Uani 1 2 d S
P1 P -0.13067(8) -0.12440(7) 0.05046(4) 0.0423(2) Uani 1 1 d .
F1 F 0.1174(2) 0.0378(2) 0.25381(9) 0.0783(7) Uani 1 1 d .
F2 F 0.2454(2) 0.1212(2) 0.35006(8) 0.0824(7) Uani 1 1 d .
F3 F 0.4453(2) 0.2499(2) 0.33400(10) 0.0840(7) Uani 1 1 d .
F4 F 0.5116(2) 0.2978(2) 0.21906(11) 0.0915(8) Uani 1 1 d .
F5 F 0.3851(2) 0.2104(2) 0.12144(9) 0.0710(6) Uani 1 1 d .
F6 F 0.1151(2) -0.4359(2) 0.05698(10) 0.0786(7) Uani 1 1 d .
F7 F 0.2261(3) -0.6413(2) 0.05178(12) 0.0960(8) Uani 1 1 d .
F8 F 0.4079(2) -0.67236(19) -0.02422(12) 0.0857(8) Uani 1 1 d .
F9 F 0.4767(2) -0.4970(2) -0.09561(12) 0.0823(7) Uani 1 1 d .
F10 F 0.3672(2) -0.28981(19) -0.09045(10) 0.0761(7) Uani 1 1 d .
N1 N -0.0073(2) 0.1309(2) 0.06252(10) 0.0354(6) Uani 1 1 d .
N2 N 0.1469(2) -0.0680(2) 0.04891(10) 0.0351(6) Uani 1 1 d .
C1 C -0.0848(3) 0.2231(3) 0.05984(13) 0.0384(7) Uani 1 1 d .
C2 C -0.0576(3) 0.2988(3) 0.11153(14) 0.0519(9) Uani 1 1 d .
H2 H -0.0977 0.3666 0.1208 0.062 Uiso 1 1 calc R
C3 C 0.0369(3) 0.2517(3) 0.14341(14) 0.0515(9) Uani 1 1 d .
H3 H 0.0736 0.2813 0.1793 0.062 Uiso 1 1 calc R
C4 C 0.0720(3) 0.1479(3) 0.11278(12) 0.0378(7) Uani 1 1 d .
C5 C 0.1706(3) 0.0792(3) 0.12889(13) 0.0389(7) Uani 1 1 d .
C6 C 0.2063(3) -0.0211(2) 0.09992(13) 0.0354(7) Uani 1 1 d .
C7 C 0.3041(3) -0.0966(3) 0.11948(14) 0.0457(8) Uani 1 1 d .
H7 H 0.3588 -0.0843 0.1525 0.055 Uiso 1 1 calc R
C8 C 0.3019(3) -0.1876(3) 0.08164(14) 0.0456(8) Uani 1 1 d .
H8 H 0.3543 -0.2503 0.0839 0.055 Uiso 1 1 calc R
C9 C 0.2035(3) -0.1707(3) 0.03653(12) 0.0361(7) Uani 1 1 d .
C10 C 0.1733(3) -0.2424(3) -0.01294(13) 0.0372(7) Uani 1 1 d .
C11 C 0.2474(3) 0.1207(3) 0.18371(13) 0.0402(7) Uani 1 1 d .
C12 C 0.2160(3) 0.0999(3) 0.24304(14) 0.0494(8) Uani 1 1 d .
C13 C 0.2812(4) 0.1429(3) 0.29351(14) 0.0558(10) Uani 1 1 d .
C14 C 0.3807(4) 0.2089(3) 0.28542(17) 0.0588(10) Uani 1 1 d .
C15 C 0.4142(3) 0.2325(3) 0.22710(18) 0.0579(10) Uani 1 1 d .
C16 C 0.3479(3) 0.1872(3) 0.17757(14) 0.0476(8) Uani 1 1 d .
C17 C 0.2390(3) -0.3548(3) -0.01569(14) 0.0406(7) Uani 1 1 d .
C18 C 0.2060(3) -0.4476(3) 0.01936(15) 0.0492(8) Uani 1 1 d .
C19 C 0.2612(4) -0.5534(3) 0.01673(17) 0.0585(10) Uani 1 1 d .
C20 C 0.3528(3) -0.5695(3) -0.02159(17) 0.0548(9) Uani 1 1 d .
C21 C 0.3886(3) -0.4815(3) -0.05675(16) 0.0543(10) Uani 1 1 d .
C22 C 0.3314(3) -0.3746(3) -0.05422(15) 0.0483(8) Uani 1 1 d .
C23 C -0.1906(3) -0.0823(3) 0.12281(14) 0.0441(8) Uani 1 1 d .
C24 C -0.2984(3) -0.0189(3) 0.12342(15) 0.0494(8) Uani 1 1 d .
C25 C -0.3330(4) 0.0263(3) 0.17867(17) 0.0648(11) Uani 1 1 d .
H25 H -0.4052 0.0668 0.1794 0.078 Uiso 1 1 calc R
C26 C -0.2636(4) 0.0131(3) 0.23288(18) 0.0696(11) Uani 1 1 d .
C27 C -0.1598(4) -0.0500(3) 0.23125(15) 0.0578(9) Uani 1 1 d .
H27 H -0.1131 -0.0599 0.2674 0.069 Uiso 1 1 calc R
C28 C -0.1208(3) -0.1003(3) 0.17745(15) 0.0479(8) Uani 1 1 d .
C29 C -0.3796(3) -0.0007(3) 0.06662(16) 0.0639(10) Uani 1 1 d .
H29A H -0.3443 -0.0365 0.0322 0.096 Uiso 1 1 calc R
H29B H -0.3890 0.0806 0.0591 0.096 Uiso 1 1 calc R
H29C H -0.4570 -0.0346 0.0725 0.096 Uiso 1 1 calc R
C30 C -0.3013(5) 0.0673(5) 0.29226(19) 0.112(2) Uani 1 1 d .
H30A H -0.3756 0.1087 0.2848 0.168 Uiso 1 1 calc R
H30B H -0.2397 0.1197 0.3075 0.168 Uiso 1 1 calc R
H30C H -0.3124 0.0077 0.3221 0.168 Uiso 1 1 calc R
C31 C -0.0091(3) -0.1743(3) 0.17997(16) 0.0601(10) Uani 1 1 d .
H31A H 0.0252 -0.1762 0.2212 0.090 Uiso 1 1 calc R
H31B H 0.0484 -0.1426 0.1533 0.090 Uiso 1 1 calc R
H31C H -0.0299 -0.2514 0.1670 0.090 Uiso 1 1 calc R
H1A H -0.089(2) -0.233(2) 0.0586(11) 0.034(7) Uiso 1 1 d .
H1B H -0.232(3) -0.156(3) 0.0177(12) 0.049(9) Uiso 1 1 d .

loop_
_atom_site_aniso_label
_atom_site_aniso_U_11
_atom_site_aniso_U_22
_atom_site_aniso_U_33
_atom_site_aniso_U_23
_atom_site_aniso_U_13
_atom_site_aniso_U_12
Ru1 0.0347(2) 0.03143(19) 0.02796(17) -0.00158(15) -0.00175(12) 0.00306(16)
P1 0.0468(5) 0.0372(5) 0.0433(4) 0.0001(4) 0.0054(4) -0.0027(4)
F1 0.0777(17) 0.1081(19) 0.0490(12) 0.0031(12) 0.0013(11) -0.0301(14)
F2 0.0922(18) 0.118(2) 0.0358(10) -0.0020(12) -0.0097(10) 0.0096(15)
F3 0.0789(17) 0.0998(18) 0.0689(14) -0.0334(13) -0.0372(12) 0.0056(14)
F4 0.0695(17) 0.103(2) 0.1007(18) -0.0119(15) -0.0133(14) -0.0333(15)
F5 0.0658(15) 0.0930(17) 0.0541(12) 0.0046(11) 0.0026(10) -0.0152(12)
F6 0.0932(18) 0.0631(15) 0.0830(15) 0.0138(12) 0.0385(13) 0.0118(13)
F7 0.131(2) 0.0483(14) 0.1099(19) 0.0195(13) 0.0216(17) 0.0122(14)
F8 0.0878(18) 0.0513(14) 0.1159(19) -0.0193(12) -0.0146(14) 0.0333(12)
F9 0.0597(14) 0.0859(17) 0.1033(18) -0.0274(13) 0.0237(13) 0.0180(13)
F10 0.0784(16) 0.0651(15) 0.0880(15) 0.0057(12) 0.0356(13) 0.0045(12)
N1 0.0381(15) 0.0360(14) 0.0318(12) -0.0026(11) -0.0002(10) 0.0038(12)
N2 0.0360(14) 0.0374(15) 0.0313(12) -0.0022(11) -0.0033(10) 0.0056(12)
C1 0.0443(19) 0.0307(17) 0.0401(16) -0.0040(13) 0.0008(13) 0.0058(14)
C2 0.061(2) 0.047(2) 0.0477(18) -0.0150(16) -0.0049(16) 0.0145(17)
C3 0.060(2) 0.050(2) 0.0434(18) -0.0162(16) -0.0130(16) 0.0101(17)
C4 0.0397(18) 0.0416(18) 0.0316(15) -0.0077(13) -0.0041(13) 0.0026(14)
C5 0.0408(19) 0.0422(18) 0.0332(15) -0.0022(13) -0.0038(13) -0.0015(15)
C6 0.0337(16) 0.0375(19) 0.0343(15) 0.0011(12) -0.0055(12) 0.0007(13)
C7 0.047(2) 0.049(2) 0.0400(17) -0.0032(15) -0.0136(14) 0.0055(16)
C8 0.045(2) 0.0444(19) 0.0465(18) 0.0006(16) -0.0050(15) 0.0117(16)
C9 0.0354(17) 0.0354(17) 0.0369(16) 0.0016(13) -0.0018(13) 0.0077(14)
C10 0.0366(18) 0.0356(17) 0.0394(16) -0.0023(14) 0.0017(13) 0.0053(14)
C11 0.0408(19) 0.0410(18) 0.0375(16) -0.0027(14) -0.0080(13) 0.0089(15)
C12 0.049(2) 0.056(2) 0.0427(18) -0.0005(16) -0.0061(15) 0.0006(18)
C13 0.064(3) 0.067(3) 0.0348(17) -0.0048(17) -0.0118(16) 0.014(2)
C14 0.054(2) 0.063(2) 0.056(2) -0.0198(19) -0.0217(18) 0.013(2)
C15 0.045(2) 0.056(2) 0.072(3) -0.0093(19) -0.0119(18) 0.0003(18)
C16 0.045(2) 0.052(2) 0.0455(18) -0.0023(16) -0.0075(15) 0.0038(17)
C17 0.0408(19) 0.0357(18) 0.0444(17) -0.0054(14) -0.0070(14) 0.0067(14)
C18 0.052(2) 0.045(2) 0.0508(19) -0.0034(17) 0.0038(16) 0.0105(18)
C19 0.074(3) 0.037(2) 0.064(2) 0.0032(18) -0.006(2) 0.007(2)
C20 0.056(2) 0.042(2) 0.065(2) -0.0116(18) -0.0134(18) 0.0150(18)
C21 0.041(2) 0.058(3) 0.064(2) -0.0213(18) -0.0004(17) 0.0091(17)
C22 0.049(2) 0.043(2) 0.0530(19) -0.0055(17) 0.0040(16) 0.0026(17)
C23 0.049(2) 0.0405(18) 0.0434(17) 0.0043(14) 0.0088(14) -0.0066(16)
C24 0.047(2) 0.048(2) 0.054(2) 0.0059(16) 0.0103(15) 0.0003(17)
C25 0.066(3) 0.071(3) 0.058(2) 0.0057(19) 0.0161(19) 0.016(2)
C26 0.089(3) 0.065(3) 0.056(2) 0.002(2) 0.023(2) 0.015(2)
C27 0.072(3) 0.064(2) 0.0381(18) 0.0090(18) 0.0071(17) 0.000(2)
C28 0.047(2) 0.043(2) 0.0539(19) 0.0092(16) 0.0075(16) -0.0064(16)
C29 0.054(2) 0.075(3) 0.062(2) 0.006(2) 0.0025(17) 0.009(2)
C30 0.143(5) 0.138(5) 0.057(3) -0.020(3) 0.022(3) 0.044(4)
C31 0.061(3) 0.064(3) 0.056(2) 0.0146(18) 0.0060(18) 0.001(2)

loop_
_atom_type_symbol
_atom_type_description
_atom_type_scat_dispersion_real
_atom_type_scat_dispersion_imag
_atom_type_scat_source
Ru Ru -1.2594 0.8363 'International Tables Vol C Tables 4.2.6.8 and 6.1.1.4'
P P 0.1023 0.0942 'International Tables Vol C Tables 4.2.6.8 and 6.1.1.4'
F F 0.0171 0.0103 'International Tables Vol C Tables 4.2.6.8 and 6.1.1.4'
N N 0.0061 0.0033 'International Tables Vol C Tables 4.2.6.8 and 6.1.1.4'
C C 0.0033 0.0016 'International Tables Vol C Tables 4.2.6.8 and 6.1.1.4'
H H 0.0000 0.0000 'International Tables Vol C Tables 4.2.6.8 and 6.1.1.4'

loop_
_geom_angle_atom_site_label_1
_geom_angle_atom_site_label_2
_geom_angle_atom_site_label_3
_geom_angle
_geom_angle_site_symmetry_1
_geom_angle_site_symmetry_3
N1 Ru1 N1 180.00(16) 3 .
N1 Ru1 N2 89.69(9) 3 3
N1 Ru1 N2 90.31(9) . 3
N1 Ru1 N2 90.31(9) 3 .
N1 Ru1 N2 89.69(9) . .
N2 Ru1 N2 180.00(18) 3 .
N1 Ru1 P1 84.66(7) 3 .
N1 Ru1 P1 95.34(7) . .
N2 Ru1 P1 89.19(7) 3 .
N2 Ru1 P1 90.81(7) . .
N1 Ru1 P1 95.34(7) 3 3
N1 Ru1 P1 84.66(7) . 3
N2 Ru1 P1 90.81(7) 3 3
N2 Ru1 P1 89.19(7) . 3
P1 Ru1 P1 180.00(6) . 3
C23 P1 Ru1 120.42(11) . .
C23 P1 H1A 106.0(11) . .
Ru1 P1 H1A 114.6(11) . .
C23 P1 H1B 101.6(12) . .
Ru1 P1 H1B 115.7(12) . .
H1A P1 H1B 94.9(16) . .
C1 N1 C4 107.1(2) . .
C1 N1 Ru1 126.53(19) . .
C4 N1 Ru1 126.14(19) . .
C6 N2 C9 107.1(2) . .
C6 N2 Ru1 127.07(19) . .
C9 N2 Ru1 125.82(18) . .
N1 C1 C10 124.8(3) . 3
N1 C1 C2 109.4(3) . .
C10 C1 C2 125.7(3) 3 .
C3 C2 C1 106.5(3) . .
C3 C2 H2 126.7 . .
C1 C2 H2 126.7 . .
C2 C3 C4 108.7(3) . .
C2 C3 H3 125.7 . .
C4 C3 H3 125.7 . .
C5 C4 N1 125.5(3) . .
C5 C4 C3 126.3(3) . .
N1 C4 C3 108.2(3) . .
C4 C5 C6 127.3(3) . .
C4 C5 C11 115.1(3) . .
C6 C5 C11 117.6(3) . .
N2 C6 C5 124.1(3) . .
N2 C6 C7 108.9(2) . .
C5 C6 C7 126.9(3) . .
C8 C7 C6 107.8(3) . .
C8 C7 H7 126.1 . .
C6 C7 H7 126.1 . .
C7 C8 C9 107.7(3) . .
C7 C8 H8 126.2 . .
C9 C8 H8 126.2 . .
N2 C9 C10 125.0(3) . .
N2 C9 C8 108.6(2) . .
C10 C9 C8 126.4(3) . .
C9 C10 C1 127.2(3) . 3
C9 C10 C17 116.9(3) . .
C1 C10 C17 115.8(3) 3 .
C16 C11 C12 115.9(3) . .
C16 C11 C5 122.0(3) . .
C12 C11 C5 121.9(3) . .
F1 C12 C13 116.9(3) . .
F1 C12 C11 120.4(3) . .
C13 C12 C11 122.7(3) . .
F2 C13 C14 120.4(3) . .
F2 C13 C12 120.0(4) . .
C14 C13 C12 119.6(3) . .
F3 C14 C13 120.1(4) . .
F3 C14 C15 120.4(4) . .
C13 C14 C15 119.5(3) . .
F4 C15 C14 119.6(3) . .
F4 C15 C16 120.9(4) . .
C14 C15 C16 119.5(4) . .
F5 C16 C11 119.6(3) . .
F5 C16 C15 117.6(3) . .
C11 C16 C15 122.8(3) . .
C18 C17 C22 115.9(3) . .
C18 C17 C10 120.7(3) . .
C22 C17 C10 123.3(3) . .
F6 C18 C19 117.9(3) . .
F6 C18 C17 119.5(3) . .
C19 C18 C17 122.6(3) . .
F7 C19 C20 119.6(3) . .
F7 C19 C18 120.6(4) . .
C20 C19 C18 119.8(4) . .
F8 C20 C21 119.8(4) . .
F8 C20 C19 120.3(4) . .
C21 C20 C19 119.9(3) . .
F9 C21 C20 120.4(3) . .
F9 C21 C22 119.6(4) . .
C20 C21 C22 120.0(3) . .
F10 C22 C17 119.6(3) . .
F10 C22 C21 118.6(3) . .
C17 C22 C21 121.8(3) . .
C28 C23 C24 120.1(3) . .
C28 C23 P1 119.3(3) . .
C24 C23 P1 120.0(2) . .
C25 C24 C23 118.6(3) . .
C25 C24 C29 118.8(3) . .
C23 C24 C29 122.5(3) . .
C26 C25 C24 122.3(4) . .
C26 C25 H25 118.8 . .
C24 C25 H25 118.8 . .
C27 C26 C25 117.9(3) . .
C27 C26 C30 120.9(4) . .
C25 C26 C30 121.2(4) . .
C26 C27 C28 122.9(3) . .
C26 C27 H27 118.6 . .
C28 C27 H27 118.6 . .
C27 C28 C23 118.1(3) . .
C27 C28 C31 119.7(3) . .
C23 C28 C31 122.2(3) . .
C24 C29 H29A 109.5 . .
C24 C29 H29B 109.5 . .
H29A C29 H29B 109.5 . .
C24 C29 H29C 109.5 . .
H29A C29 H29C 109.5 . .
H29B C29 H29C 109.5 . .
C26 C30 H30A 109.5 . .
C26 C30 H30B 109.5 . .
H30A C30 H30B 109.5 . .
C26 C30 H30C 109.5 . .
H30A C30 H30C 109.5 . .
H30B C30 H30C 109.5 . .
C28 C31 H31A 109.5 . .
C28 C31 H31B 109.5 . .
H31A C31 H31B 109.5 . .
C28 C31 H31C 109.5 . .
H31A C31 H31C 109.5 . .
H31B C31 H31C 109.5 . .

loop_
_geom_bond_atom_site_label_1
_geom_bond_atom_site_label_2
_geom_bond_distance
_geom_bond_site_symmetry_2
Ru1 N1 2.043(2) 3
Ru1 N1 2.043(2) .
Ru1 N2 2.059(2) 3
Ru1 N2 2.059(2) .
Ru1 P1 2.3575(10) .
Ru1 P1 2.3575(10) 3
P1 C23 1.813(3) .
P1 H1A 1.35(3) .
P1 H1B 1.35(3) .
F1 C12 1.341(4) .
F2 C13 1.341(4) .
F3 C14 1.337(4) .
F4 C15 1.339(4) .
F5 C16 1.341(4) .
F6 C18 1.341(4) .
F7 C19 1.343(4) .
F8 C20 1.341(4) .
F9 C21 1.340(4) .
F10 C22 1.333(4) .
N1 C1 1.370(4) .
N1 C4 1.385(3) .
N2 C6 1.377(3) .
N2 C9 1.378(4) .
C1 C10 1.400(4) 3
C1 C2 1.448(4) .
C2 C3 1.344(4) .
C2 H2 0.9300 .
C3 C4 1.438(4) .
C3 H3 0.9300 .
C4 C5 1.384(4) .
C5 C6 1.389(4) .
C5 C11 1.511(4) .
C6 C7 1.440(4) .
C7 C8 1.337(4) .
C7 H7 0.9300 .
C8 C9 1.446(4) .
C8 H8 0.9300 .
C9 C10 1.389(4) .
C10 C1 1.400(4) 3
C10 C17 1.494(4) .
C11 C16 1.368(5) .
C11 C12 1.380(4) .
C12 C13 1.379(4) .
C13 C14 1.362(5) .
C14 C15 1.373(5) .
C15 C16 1.380(4) .
C17 C18 1.379(5) .
C17 C22 1.380(4) .
C18 C19 1.372(5) .
C19 C20 1.363(5) .
C20 C21 1.348(5) .
C21 C22 1.392(5) .
C23 C28 1.404(4) .
C23 C24 1.405(5) .
C24 C25 1.387(5) .
C24 C29 1.509(5) .
C25 C26 1.387(5) .
C25 H25 0.9300 .
C26 C27 1.366(5) .
C26 C30 1.519(5) .
C27 C28 1.400(5) .
C27 H27 0.9300 .
C28 C31 1.505(5) .
C29 H29A 0.9600 .
C29 H29B 0.9600 .
C29 H29C 0.9600 .
C30 H30A 0.9600 .
C30 H30B 0.9600 .
C30 H30C 0.9600 .
C31 H31A 0.9600 .
C31 H31B 0.9600 .
C31 H31C 0.9600 .
